data_7111902
loop_
_publ_author_name
'Zheng Niu'
'Jian-Gong Ma'
'Wei Shi'
'Peng Cheng'

_publ_section_title
;
 Water molecule-driven reversible single-crystal to single-crystal
 transformation of a multi-metallic coordination polymer with controllable
 metal ion movement
;
_journal_name_full Chem.Commun.
_journal_page_first 1839
_journal_paper_doi 10.1039/c3cc47559j
_journal_volume 50
_journal_year 2014
_chemical_absolute_configuration ad
_chemical_formula_moiety 'C21 H12 Gd N3 O15, 5.25(H2 O)'
_chemical_formula_sum 'C21 H22.5 Gd N3 O20.25'
_chemical_formula_weight 798.16
_chemical_name_systematic
;
 ? 
;
_space_group_crystal_system trigonal
_space_group_IT_number 144
_space_group_name_Hall 'P 31'
_space_group_name_H-M_alt 'P 31'
_symmetry_space_group_name_Hall 'P 31'
_symmetry_space_group_name_H-M 'P 31'
_atom_sites_solution_hydrogens geom
_atom_sites_solution_primary direct
_atom_sites_solution_secondary difmap
_audit_creation_date 2013-11-01
_audit_creation_method
;
Olex2 1.2
(compiled 2013.09.17 svn.r2790 for OlexSys, GUI svn.r4601)
;
_cell_angle_alpha 90.00
_cell_angle_beta 90.00
_cell_angle_gamma 120.00
_cell_formula_units_Z 3
_cell_length_a 13.9410(9)
_cell_length_b 13.9410(9)
_cell_length_c 21.8405(15)
_cell_measurement_temperature 293(2)
_cell_volume 3676.0(4)
_computing_molecular_graphics
;
O. V. Dolomanov, L. J. Bourhis, R. J. Gildea, J. A. K. Howard and H. Puschmann,
OLEX2: a complete structure solution, refinement and analysis program.
J. Appl. Cryst. (2009). 42, 339-341.
;
_computing_publication_material
;
O. V. Dolomanov, L. J. Bourhis, R. J. Gildea, J. A. K. Howard and H. Puschmann,
OLEX2: a complete structure solution, refinement and analysis program.
J. Appl. Cryst. (2009). 42, 339-341.
;
_computing_structure_refinement
;
SHELX, G.M. Sheldrick, Acta Cryst.
(2008). A64, 112-122
;
_computing_structure_solution 'SHELXS-97 (Sheldrick, 1990)'
_diffrn_ambient_temperature 293(2)
_diffrn_measured_fraction_theta_full 0.996
_diffrn_measured_fraction_theta_max 0.996
_diffrn_measurement_device_type 'SuperNova, Single source at offset), Eos'
_diffrn_measurement_method '\w scans'
_diffrn_radiation_monochromator graphite
_diffrn_radiation_type MoK\a
_diffrn_radiation_wavelength 0.71075
_diffrn_reflns_av_R_equivalents 0.0890
_diffrn_reflns_av_unetI/netI 0.0987
_diffrn_reflns_limit_h_max 16
_diffrn_reflns_limit_h_min -16
_diffrn_reflns_limit_k_max 16
_diffrn_reflns_limit_k_min -16
_diffrn_reflns_limit_l_max 25
_diffrn_reflns_limit_l_min -24
_diffrn_reflns_number 20433
_diffrn_reflns_theta_full 25.01
_diffrn_reflns_theta_max 25.01
_diffrn_reflns_theta_min 3.07
_diffrn_source 'fine-focus sealed tube'
_exptl_absorpt_coefficient_mu 1.406
_exptl_absorpt_correction_T_max 0.7663
_exptl_absorpt_correction_T_min 0.7663
_exptl_absorpt_correction_type multi-scan
_exptl_crystal_colour yellow
_exptl_crystal_density_diffrn 1.082
_exptl_crystal_density_method 'not measured'
_exptl_crystal_description block
_exptl_crystal_F_000 1228
_exptl_crystal_size_max 0.2
_exptl_crystal_size_mid 0.2
_exptl_crystal_size_min 0.2
_platon_squeeze_details
;
One point two five water molecules are highly disordered. Therefore, the SQUEEZE routine of PLATON was applied. The final formula was calculated from the elemental analysis data.
;
_refine_diff_density_max 0.802
_refine_diff_density_min -1.199
_refine_diff_density_rms 0.130
_refine_ls_abs_structure_details 'Flack H D (1983), Acta Cryst. A39, 876-881'
_refine_ls_abs_structure_Flack 0.06(2)
_refine_ls_extinction_method none
_refine_ls_goodness_of_fit_ref 1.035
_refine_ls_hydrogen_treatment constr
_refine_ls_matrix_type full
_refine_ls_number_parameters 319
_refine_ls_number_reflns 8359
_refine_ls_number_restraints 19
_refine_ls_restrained_S_all 1.036
_refine_ls_R_factor_all 0.0805
_refine_ls_R_factor_gt 0.0688
_refine_ls_shift/su_max 0.001
_refine_ls_shift/su_mean 0.000
_refine_ls_structure_factor_coef Fsqd
_refine_ls_weighting_details 'calc w=1/[\s^2^(Fo^2^)+(0.0956P)^2^+0.0000P] where P=(Fo^2^+2Fc^2^)/3'
_refine_ls_weighting_scheme calc
_refine_ls_wR_factor_gt 0.1646
_refine_ls_wR_factor_ref 0.1714
_reflns_number_gt 7002
_reflns_number_total 8359
_reflns_threshold_expression >2sigma(I)
_cod_data_source_file c3cc47559j.txt
_cod_data_source_block '[Gd(H2CAM)3]_5.25H2O'
_cod_database_code 7111902

loop_
_space_group_symop_id
_space_group_symop_operation_xyz
1 'x, y, z'
2 '-y, x-y, z+1/3'
3 '-x+y, -x, z+2/3'

loop_
_atom_site_label
_atom_site_type_symbol
_atom_site_fract_x
_atom_site_fract_y
_atom_site_fract_z
_atom_site_U_iso_or_equiv
_atom_site_adp_type
_atom_site_occupancy
_atom_site_symmetry_multiplicity
_atom_site_calc_flag
_atom_site_refinement_flags
Gd1 Gd -0.70135(4) -0.03160(4) -0.03906(3) 0.03746(16) Uani 1 1 d .
N N -0.6892(7) 0.1520(7) -0.0197(4) 0.0404(19) Uani 1 1 d .
O O -0.7370(7) -0.1569(7) -0.1256(3) 0.054(2) Uani 1 1 d .
O0AA O -0.8228(6) -0.0615(7) 0.0493(4) 0.0480(19) Uani 1 1 d .
O1AA O -0.9735(7) -0.1650(7) 0.1045(4) 0.058(2) Uani 1 1 d .
O2AA O -0.8450(8) -0.3181(8) -0.1726(5) 0.095(4) Uani 1 1 d .
O3AA O -0.8334(7) -0.0021(7) -0.0929(4) 0.059(2) Uani 1 1 d .
C5AA C -0.8366(11) 0.0876(12) -0.0942(5) 0.054(3) Uani 1 1 d .
C6AA C -0.8226(11) -0.2540(12) -0.1305(7) 0.063(4) Uani 1 1 d .
C7AA C -0.9142(8) -0.1508(9) 0.0587(5) 0.036(2) Uani 1 1 d .
O4AA O -0.9032(9) 0.1013(8) -0.1255(5) 0.085(3) Uani 1 1 d .
O5AA O -0.5634(7) 0.0915(7) 0.0371(4) 0.0576(13) Uani 1 1 d .
O6AA O -0.5837(8) 0.1019(8) -0.1183(4) 0.0722(17) Uani 1 1 d .
N0AA N -0.5215(10) -0.0249(10) -0.0612(5) 0.0735(14) Uani 1 1 d .
N1AA N -0.8821(8) -0.2123(8) -0.0362(5) 0.0605(11) Uani 1 1 d .
C3BA C -0.7564(9) 0.1781(9) -0.0528(5) 0.046(3) Uani 1 1 d .
C4BA C -0.4604(13) 0.0366(14) -0.1073(7) 0.0735(14) Uani 1 1 d .
C5BA C -0.5416(11) 0.1904(12) 0.0456(6) 0.0576(13) Uani 1 1 d .
O7AA O -0.4370(8) 0.1725(7) -0.1808(4) 0.0722(17) Uani 1 1 d .
C7BA C -0.5002(13) 0.1064(12) -0.1379(7) 0.0722(17) Uani 1 1 d .
C8BA C -0.9518(11) -0.2390(10) 0.0135(6) 0.0605(11) Uani 1 1 d .
C9BA C -0.9101(10) -0.2873(10) -0.0823(6) 0.0605(11) Uani 1 1 d .
O8AA O -0.6659(8) -0.1590(8) 0.0163(4) 0.0702(16) Uani 1 1 d .
O9AA O -1.1696(7) -0.5133(6) -0.0293(4) 0.0605(11) Uani 1 1 d .
H9AA H -1.1583 -0.5623 -0.0418 0.091 Uiso 1 1 calc R
O0BA O -0.4679(6) 0.2576(7) 0.0818(4) 0.0576(13) Uani 1 1 d .
C3CA C -1.0461(10) -0.3359(9) 0.0173(6) 0.0605(11) Uani 1 1 d .
H3CA H -1.0938 -0.3500 0.0502 0.073 Uiso 1 1 calc R
C4CA C -1.0024(10) -0.3866(10) -0.0825(6) 0.0605(11) Uani 1 1 d .
H4CA H -1.0209 -0.4347 -0.1156 0.073 Uiso 1 1 calc R
C5CA C -1.0729(10) -0.4159(10) -0.0279(6) 0.0605(11) Uani 1 1 d .
C6CA C -0.7454(10) 0.2821(9) -0.0508(6) 0.056(3) Uani 1 1 d .
H6CA H -0.7949 0.2968 -0.0715 0.067 Uiso 1 1 calc R
O1BA O -0.6447(9) 0.4689(8) -0.0154(6) 0.087(3) Uani 1 1 d .
H1BA H -0.5799 0.5155 -0.0220 0.131 Uiso 1 1 calc R
O2BA O -0.5560(8) -0.2268(8) 0.0443(4) 0.0702(16) Uani 1 1 d .
C9CA C -0.4024(11) -0.1014(12) -0.0498(6) 0.0735(14) Uani 1 1 d .
H9CA H -0.3861 -0.1491 -0.0283 0.088 Uiso 1 1 calc R
C0DA C -0.5808(12) -0.1686(13) 0.0125(7) 0.0702(16) Uani 1 1 d .
C1DA C -0.4999(12) -0.0939(13) -0.0338(7) 0.0735(14) Uani 1 1 d .
C2DA C -0.5924(10) 0.3367(9) 0.0176(7) 0.061(3) Uani 1 1 d .
H2DA H -0.5366 0.3885 0.0427 0.074 Uiso 1 1 calc R
C3DA C -0.6561(10) 0.3667(10) -0.0162(7) 0.066(4) Uani 1 1 d .
C4DA C -0.6114(10) 0.2274(10) 0.0144(5) 0.048(3) Uani 1 1 d .
C5DA C -0.3349(12) -0.0385(13) -0.0963(6) 0.0735(14) Uani 1 1 d .
C6DA C -0.3645(12) 0.0302(13) -0.1266(7) 0.0735(14) Uani 1 1 d .
H6DA H -0.3225 0.0725 -0.1596 0.088 Uiso 1 1 calc R
O3BA O -0.2482(8) -0.0444(8) -0.1130(4) 0.0735(14) Uani 1 1 d .
H3BA H -0.1919 0.0134 -0.1040 0.110 Uiso 1 1 calc R
O1 O -0.2757(8) 0.4629(8) 0.0750(5) 0.039(3) Uani 0.60 1 d P
O2 O -0.4900(13) 0.3344(14) -0.2044(7) 0.058(4) Uani 0.50 1 d P
O3 O -1.0399(11) -0.0965(11) -0.1795(7) 0.045(3) Uani 0.50 1 d PU
O5 O -0.6434(14) -0.2635(14) -0.2287(6) 0.058(3) Uani 0.50 1 d P
O7 O -0.4497(11) 0.6097(11) 0.0346(7) 0.051(4) Uani 0.50 1 d PU
O6 O -1.0926(17) -0.1704(17) -0.1250(10) 0.045(3) Uani 0.33 1 d P
O8 O -0.562(2) -0.251(2) -0.1769(9) 0.058(3) Uani 0.33 1 d P
O10 O -0.510(2) 0.3954(18) -0.1545(11) 0.058(4) Uani 0.33 1 d P
O4 O -0.3494(13) 0.6847(14) 0.1137(9) 0.047(5) Uani 0.40 1 d PU

loop_
_atom_site_aniso_label
_atom_site_aniso_U_11
_atom_site_aniso_U_22
_atom_site_aniso_U_33
_atom_site_aniso_U_23
_atom_site_aniso_U_13
_atom_site_aniso_U_12
Gd1 0.0383(3) 0.0350(3) 0.0397(2) -0.0003(2) -0.0004(2) 0.0188(2)
N 0.050(5) 0.032(4) 0.038(5) -0.003(4) -0.006(4) 0.019(4)
O 0.063(5) 0.062(5) 0.036(4) -0.006(4) 0.012(4) 0.031(5)
O0AA 0.044(4) 0.051(5) 0.049(4) -0.015(4) 0.004(4) 0.024(4)
O1AA 0.050(5) 0.065(5) 0.047(5) -0.016(4) -0.009(4) 0.021(4)
O2AA 0.073(6) 0.063(6) 0.115(8) -0.064(6) 0.027(6) 0.008(5)
O3AA 0.069(5) 0.056(5) 0.066(5) -0.020(4) -0.016(4) 0.042(4)
C5AA 0.058(8) 0.074(9) 0.036(6) -0.016(6) -0.023(6) 0.038(7)
C6AA 0.044(7) 0.055(8) 0.073(9) -0.003(7) 0.003(7) 0.011(6)
C7AA 0.027(5) 0.055(7) 0.033(5) 0.003(5) 0.013(4) 0.027(5)
O4AA 0.090(7) 0.068(6) 0.108(8) -0.009(6) -0.044(7) 0.048(6)
O5AA 0.045(3) 0.058(3) 0.067(3) -0.011(3) -0.021(2) 0.025(3)
O6AA 0.080(4) 0.066(4) 0.084(4) 0.041(3) 0.037(3) 0.046(3)
N0AA 0.075(3) 0.093(4) 0.076(3) 0.024(3) 0.016(3) 0.059(3)
N1AA 0.058(3) 0.043(2) 0.069(3) -0.009(2) -0.002(2) 0.0168(19)
C3BA 0.043(6) 0.051(6) 0.040(6) -0.010(5) -0.001(5) 0.019(5)
C4BA 0.075(3) 0.093(4) 0.076(3) 0.024(3) 0.016(3) 0.059(3)
C5BA 0.045(3) 0.058(3) 0.067(3) -0.011(3) -0.021(2) 0.025(3)
O7AA 0.080(4) 0.066(4) 0.084(4) 0.041(3) 0.037(3) 0.046(3)
C7BA 0.080(4) 0.066(4) 0.084(4) 0.041(3) 0.037(3) 0.046(3)
C8BA 0.058(3) 0.043(2) 0.069(3) -0.009(2) -0.002(2) 0.0168(19)
C9BA 0.058(3) 0.043(2) 0.069(3) -0.009(2) -0.002(2) 0.0168(19)
O8AA 0.079(4) 0.083(4) 0.075(4) 0.030(3) 0.020(3) 0.060(3)
O9AA 0.058(3) 0.043(2) 0.069(3) -0.009(2) -0.002(2) 0.0168(19)
O0BA 0.045(3) 0.058(3) 0.067(3) -0.011(3) -0.021(2) 0.025(3)
C3CA 0.058(3) 0.043(2) 0.069(3) -0.009(2) -0.002(2) 0.0168(19)
C4CA 0.058(3) 0.043(2) 0.069(3) -0.009(2) -0.002(2) 0.0168(19)
C5CA 0.058(3) 0.043(2) 0.069(3) -0.009(2) -0.002(2) 0.0168(19)
C6CA 0.054(7) 0.044(6) 0.078(8) -0.017(6) -0.017(6) 0.031(6)
O1BA 0.096(8) 0.066(6) 0.107(8) -0.015(6) -0.024(7) 0.047(6)
O2BA 0.079(4) 0.083(4) 0.075(4) 0.030(3) 0.020(3) 0.060(3)
C9CA 0.075(3) 0.093(4) 0.076(3) 0.024(3) 0.016(3) 0.059(3)
C0DA 0.079(4) 0.083(4) 0.075(4) 0.030(3) 0.020(3) 0.060(3)
C1DA 0.075(3) 0.093(4) 0.076(3) 0.024(3) 0.016(3) 0.059(3)
C2DA 0.049(7) 0.038(6) 0.093(10) -0.022(6) -0.005(7) 0.019(5)
C3DA 0.061(8) 0.054(7) 0.102(10) -0.011(7) -0.021(7) 0.043(7)
C4DA 0.046(7) 0.052(7) 0.048(6) 0.000(6) -0.013(5) 0.028(6)
C5DA 0.075(3) 0.093(4) 0.076(3) 0.024(3) 0.016(3) 0.059(3)
C6DA 0.075(3) 0.093(4) 0.076(3) 0.024(3) 0.016(3) 0.059(3)
O3BA 0.075(3) 0.093(4) 0.076(3) 0.024(3) 0.016(3) 0.059(3)
O1 0.022(5) 0.023(5) 0.065(7) 0.009(5) -0.003(5) 0.006(4)
O2 0.074(9) 0.045(7) 0.063(8) 0.023(6) 0.043(8) 0.036(7)
O3 0.042(5) 0.045(6) 0.058(6) -0.013(5) -0.020(5) 0.029(5)
O5 0.069(9) 0.075(9) 0.036(6) -0.015(6) 0.003(6) 0.041(8)
O7 0.036(6) 0.033(6) 0.083(8) 0.007(6) -0.004(6) 0.017(5)
O6 0.042(5) 0.045(6) 0.058(6) -0.013(5) -0.020(5) 0.029(5)
O8 0.069(9) 0.075(9) 0.036(6) -0.015(6) 0.003(6) 0.041(8)
O10 0.074(9) 0.045(7) 0.063(8) 0.023(6) 0.043(8) 0.036(7)
O4 0.038(7) 0.045(7) 0.061(10) -0.013(6) 0.010(6) 0.022(6)

loop_
_atom_type_symbol
_atom_type_description
_atom_type_scat_dispersion_real
_atom_type_scat_dispersion_imag
_atom_type_scat_source
C C 0.0033 0.0016 'International Tables Vol C Tables 4.2.6.8 and 6.1.1.4'
H H 0.0000 0.0000 'International Tables Vol C Tables 4.2.6.8 and 6.1.1.4'
Gd Gd -0.1653 3.9035 'International Tables Vol C Tables 4.2.6.8 and 6.1.1.4'
N N 0.0061 0.0033 'International Tables Vol C Tables 4.2.6.8 and 6.1.1.4'
O O 0.0106 0.0060 'International Tables Vol C Tables 4.2.6.8 and 6.1.1.4'

loop_
_geom_angle_atom_site_label_1
_geom_angle_atom_site_label_2
_geom_angle_atom_site_label_3
_geom_angle
N Gd1 N1AA 122.5(3)
O Gd1 N 137.9(3)
O Gd1 O0AA 127.4(2)
O Gd1 O5AA 145.5(3)
O Gd1 O6AA 79.5(3)
O Gd1 N0AA 73.8(4)
O Gd1 N1AA 64.0(3)
O0AA Gd1 N 74.4(3)
O0AA Gd1 O5AA 79.7(3)
O0AA Gd1 O6AA 145.0(3)
O0AA Gd1 N0AA 138.4(3)
O0AA Gd1 N1AA 63.4(3)
O3AA Gd1 N 64.7(3)
O3AA Gd1 O 81.0(3)
O3AA Gd1 O0AA 83.8(3)
O3AA Gd1 O5AA 127.7(3)
O3AA Gd1 O6AA 78.7(3)
O3AA Gd1 N0AA 137.8(3)
O3AA Gd1 N1AA 73.3(3)
O3AA Gd1 O8AA 147.1(3)
O5AA Gd1 N 63.1(3)
O5AA Gd1 N0AA 71.8(4)
O5AA Gd1 N1AA 136.0(3)
O6AA Gd1 N 70.7(3)
O6AA Gd1 O5AA 87.5(3)
O6AA Gd1 N0AA 64.0(3)
O6AA Gd1 N1AA 136.6(4)
N0AA Gd1 N 115.9(3)
N0AA Gd1 N1AA 121.5(4)
O8AA Gd1 N 137.4(3)
O8AA Gd1 O 84.5(3)
O8AA Gd1 O0AA 81.8(3)
O8AA Gd1 O5AA 78.3(3)
O8AA Gd1 O6AA 127.4(3)
O8AA Gd1 N0AA 63.4(3)
O8AA Gd1 N1AA 73.7(4)
C3BA N Gd1 118.4(6)
C4DA N Gd1 121.5(7)
C4DA N C3BA 119.5(9)
C6AA O Gd1 124.4(8)
C7AA O0AA Gd1 123.9(6)
C5AA O3AA Gd1 126.1(7)
O3AA C5AA C3BA 115.8(10)
O4AA C5AA O3AA 124.0(11)
O4AA C5AA C3BA 120.2(12)
O C6AA C9BA 116.8(12)
O2AA C6AA O 126.9(13)
O2AA C6AA C9BA 115.9(11)
O0AA C7AA C8BA 118.5(9)
O1AA C7AA O0AA 122.8(10)
O1AA C7AA C8BA 118.7(10)
C5BA O5AA Gd1 122.3(8)
C7BA O6AA Gd1 123.0(8)
C4BA N0AA Gd1 118.7(9)
C1DA N0AA Gd1 119.0(9)
C1DA N0AA C4BA 121.5(12)
C8BA N1AA Gd1 120.5(7)
C9BA N1AA Gd1 120.6(8)
C9BA N1AA C8BA 118.8(10)
N C3BA C5AA 114.6(10)
N C3BA C6CA 122.1(10)
C6CA C3BA C5AA 123.2(11)
N0AA C4BA C7BA 115.7(12)
N0AA C4BA C6DA 119.9(12)
C6DA C4BA C7BA 124.4(12)
O5AA C5BA C4DA 118.1(11)
O0BA C5BA O5AA 124.2(12)
O0BA C5BA C4DA 117.7(12)
O6AA C7BA C4BA 117.9(11)
O6AA C7BA O7AA 125.8(12)
O7AA C7BA C4BA 116.2(12)
N1AA C8BA C7AA 113.5(10)
C3CA C8BA C7AA 124.6(12)
C3CA C8BA N1AA 121.9(11)
N1AA C9BA C6AA 113.9(11)
C4CA C9BA C6AA 122.0(11)
C4CA C9BA N1AA 123.8(12)
C0DA O8AA Gd1 126.9(8)
C8BA C3CA C5CA 119.9(13)
C9BA C4CA C5CA 116.6(11)
O9AA C5CA C3CA 123.5(12)
O9AA C5CA C4CA 117.0(10)
C3CA C5CA C4CA 118.6(11)
C3BA C6CA C3DA 118.5(10)
C5DA C9CA C1DA 120.0(12)
O8AA C0DA C1DA 113.3(11)
O2BA C0DA O8AA 128.2(13)
O2BA C0DA C1DA 118.4(12)
N0AA C1DA C9CA 121.1(12)
N0AA C1DA C0DA 117.4(12)
C9CA C1DA C0DA 121.5(12)
C3DA C2DA C4DA 120.2(11)
O1BA C3DA C6CA 118.1(10)
O1BA C3DA C2DA 124.1(12)
C2DA C3DA C6CA 117.6(10)
N C4DA C5BA 114.3(11)
N C4DA C2DA 122.0(10)
C2DA C4DA C5BA 123.6(11)
C9CA C5DA C6DA 116.8(12)
O3BA C5DA C9CA 122.1(12)
O3BA C5DA C6DA 121.0(12)
C5DA C6DA C4BA 120.5(13)

loop_
_geom_bond_atom_site_label_1
_geom_bond_atom_site_label_2
_geom_bond_distance
Gd1 N 2.515(8)
Gd1 O 2.450(8)
Gd1 O0AA 2.462(7)
Gd1 O3AA 2.387(8)
Gd1 O5AA 2.472(8)
Gd1 O6AA 2.470(8)
Gd1 N0AA 2.509(11)
Gd1 N1AA 2.520(9)
Gd1 O8AA 2.395(8)
N C3BA 1.368(14)
N C4DA 1.303(14)
O C6AA 1.286(15)
O0AA C7AA 1.277(13)
O1AA C7AA 1.249(12)
O2AA C6AA 1.210(16)
O3AA C5AA 1.274(15)
C5AA O4AA 1.242(14)
C5AA C3BA 1.499(16)
C6AA C9BA 1.498(19)
C7AA C8BA 1.455(16)
O5AA C5BA 1.268(17)
O6AA C7BA 1.211(16)
N0AA C4BA 1.320(18)
N0AA C1DA 1.289(17)
N1AA C8BA 1.377(16)
N1AA C9BA 1.361(15)
C3BA C6CA 1.381(15)
C4BA C7BA 1.498(19)
C4BA C6DA 1.446(19)
C5BA O0BA 1.262(14)
C5BA C4DA 1.476(17)
O7AA C7BA 1.301(15)
C8BA C3CA 1.335(17)
C9BA C4CA 1.338(16)
O8AA C0DA 1.261(15)
O9AA C5CA 1.353(14)
C3CA C5CA 1.394(17)
C4CA C5CA 1.468(18)
C6CA C3DA 1.429(17)
O1BA C3DA 1.353(14)
O2BA C0DA 1.241(14)
C9CA C1DA 1.457(18)
C9CA C5DA 1.363(18)
C0DA C1DA 1.486(19)
C2DA C3DA 1.371(17)
C2DA C4DA 1.412(16)
C5DA C6DA 1.386(18)
C5DA O3BA 1.304(15)
O2 O10 1.49(3)
O3 O6 1.50(3)
O5 O8 1.55(3)

loop_
_platon_squeeze_void_nr
_platon_squeeze_void_average_x
_platon_squeeze_void_average_y
_platon_squeeze_void_average_z
_platon_squeeze_void_volume
_platon_squeeze_void_count_electrons
_platon_squeeze_void_content
1 0.331 0.552 0.925 1477 386 ' '
